data_2100439
loop_
_publ_author_name
'Damgaard Poulsen, Rasmus'
'Bentien, Anders'
'Christensen, Mogens'
'Brummerstedt Iversen, Bo'

_publ_section_title
;
 Solvothermal synthesis, multi-temperature crystal structures and
 physical properties of isostructural coordination polymers,
 2C~4~H~12~N^+^[<i>M</i>~3~(C~8~H~4~O~4~)~4~]^2{-^}&#x00B7;3C~5~H~11~NO,
 <i>M</i> = Co, Zn
;
_journal_coeditor_code LC5040
_journal_date_accepted 2005-12-22
_journal_date_recd_electronic 2005-09-21
_journal_issue 2
_journal_name_full 'Acta Crystallographica Section B'
_journal_page_first 245
_journal_page_last 254
_journal_paper_category FA
_journal_paper_doi 10.1107/S0108768105042795
_journal_volume 62
_journal_year 2006
_chemical_formula_moiety 'C27.50 H36.50 Co1.50 N2.50 O9.50'
_chemical_formula_sum 'C27.5 H36.5 Co1.5 N2.5 O9.5'
_chemical_formula_weight 642.49
_chemical_name_systematic
;
 ?
;
_space_group_IT_number 15
_symmetry_cell_setting monoclinic
_symmetry_space_group_name_Hall '-C 2yc'
_symmetry_space_group_name_H-M 'C 1 2/c 1'
_atom_sites_solution_hydrogens geom
_atom_sites_solution_primary direct
_atom_sites_solution_secondary difmap
_audit_creation_method SHELXL-97
_cell_angle_alpha 90.00
_cell_angle_beta 92.35(3)
_cell_angle_gamma 90.00
_cell_formula_units_Z 8
_cell_length_a 33.311(7)
_cell_length_b 9.834(2)
_cell_length_c 18.296(4)
_cell_measurement_reflns_used 24905
_cell_measurement_temperature 120.0(10)
_cell_measurement_theta_max 50.3
_cell_measurement_theta_min 2.0
_cell_volume 5988(2)
_computing_cell_refinement 'CrysAlis RED (Oxford diffraction, 2004)'
_computing_data_collection 'CrysAlis CCD (Oxford diffraction, 2004)'
_computing_data_reduction 'CrysAlis RED (Oxford diffraction, 2004)'
_computing_molecular_graphics 'SHELXL-97 (Sheldrick, 1997)'
_computing_publication_material 'SHELXL-97 (Sheldrick, 1997)'
_computing_structure_refinement 'SHELXL-97 (Sheldrick, 1997)'
_computing_structure_solution 'SHELXS-97 (Sheldrick, 1990)'
_diffrn_ambient_temperature 120.0(10)
_diffrn_measured_fraction_theta_full 0.906
_diffrn_measured_fraction_theta_max 0.906
_diffrn_measurement_device_type 'Oxford Onyx CCD'
_diffrn_measurement_method '\w scan and \p scan'
_diffrn_radiation_monochromator Si(111)
_diffrn_radiation_source ESRF
_diffrn_radiation_type synchrotron
_diffrn_radiation_wavelength 0.71000
_diffrn_reflns_av_R_equivalents 0.0000
_diffrn_reflns_av_sigmaI/netI 0.0560
_diffrn_reflns_limit_h_max 43
_diffrn_reflns_limit_h_min -41
_diffrn_reflns_limit_k_max 14
_diffrn_reflns_limit_k_min 0
_diffrn_reflns_limit_l_max 26
_diffrn_reflns_limit_l_min 0
_diffrn_reflns_number 8282
_diffrn_reflns_theta_full 30.47
_diffrn_reflns_theta_max 30.47
_diffrn_reflns_theta_min 4.00
_exptl_absorpt_coefficient_mu 0.897
_exptl_absorpt_correction_T_max 1.06
_exptl_absorpt_correction_T_min 0.96
_exptl_absorpt_correction_type multi-scan
_exptl_absorpt_process_details '(SORTAV; Blessing, 1997)'
_exptl_crystal_colour purple
_exptl_crystal_density_diffrn 1.425
_exptl_crystal_density_method 'not measured'
_exptl_crystal_description plate
_exptl_crystal_F_000 2684
_exptl_crystal_size_max 0.090
_exptl_crystal_size_mid 0.060
_exptl_crystal_size_min 0.040
_refine_diff_density_max 1.073
_refine_diff_density_min -0.484
_refine_ls_extinction_method none
_refine_ls_goodness_of_fit_ref 1.097
_refine_ls_hydrogen_treatment constr
_refine_ls_matrix_type full
_refine_ls_number_parameters 430
_refine_ls_number_reflns 8282
_refine_ls_number_restraints 0
_refine_ls_restrained_S_all 1.097
_refine_ls_R_factor_all 0.0829
_refine_ls_R_factor_gt 0.0600
_refine_ls_shift/su_max 0.092
_refine_ls_shift/su_mean 0.001
_refine_ls_structure_factor_coef Fsqd
_refine_ls_weighting_details 'calc w=1/[\s^2^(Fo^2^)+(0.0555P)^2^+30.9168P] where P=(Fo^2^+2Fc^2^)/3'
_refine_ls_weighting_scheme calc
_refine_ls_wR_factor_gt 0.1385
_refine_ls_wR_factor_ref 0.1514
_reflns_number_gt 6866
_reflns_number_total 8282
_reflns_threshold_expression >2sigma(I)
_cod_data_source_file lc5040.cif
_cod_data_source_block CoBDCDEF_120K
_cod_original_sg_symbol_H-M 'C 2/c'
_cod_original_formula_sum 'C27.50 H36.50 Co1.50 N2.50 O9.50'
_cod_database_code 2100439

loop_
_symmetry_equiv_pos_as_xyz
'x, y, z'
'-x, y, -z+1/2'
'x+1/2, y+1/2, z'
'-x+1/2, y+1/2, -z+1/2'
'-x, -y, -z'
'x, -y, z-1/2'
'-x+1/2, -y+1/2, -z'
'x+1/2, -y+1/2, z-1/2'

loop_
_atom_site_type_symbol
_atom_site_label
_atom_site_fract_x
_atom_site_fract_y
_atom_site_fract_z
_atom_site_U_iso_or_equiv
_atom_site_adp_type
_atom_site_calc_flag
_atom_site_refinement_flags
_atom_site_occupancy
_atom_site_disorder_assembly
_atom_site_disorder_group
Co Co1 0.153830(13) 0.29904(4) -0.00173(2) 0.00861(10) Uani d . 1 . .
Co Co2 0.2500 0.2500 0.0000 0.00759(12) Uani d S 1 . .
O O1 0.10068(7) 0.3553(3) 0.02551(13) 0.0180(5) Uani d . 1 . .
O O2 0.10267(8) 0.4951(3) -0.07006(15) 0.0242(6) Uani d . 1 . .
O O11 0.20353(7) 0.4112(2) -0.00895(12) 0.0104(4) Uani d . 1 . .
O O12 0.18367(8) 0.5129(2) 0.09283(14) 0.0181(5) Uani d . 1 . .
O O21 0.15336(7) 0.2087(3) -0.09857(12) 0.0156(4) Uani d . 1 . .
O O22 0.28638(7) 0.3757(2) 0.06307(12) 0.0132(4) Uani d . 1 . .
O O28 0.16086(7) 0.1706(2) 0.08111(12) 0.0150(5) Uani d . 1 . .
O O29 0.22842(7) 0.1815(2) 0.09606(11) 0.0115(4) Uani d . 1 . .
C C1 0.08440(10) 0.4418(3) -0.02009(18) 0.0156(6) Uani d . 1 . .
C C2 0.04096(10) 0.4722(3) -0.00916(17) 0.0128(6) Uani d . 1 . .
C C3 0.02096(11) 0.5709(4) -0.05193(18) 0.0180(6) Uani d . 1 . .
H H3 0.0348 0.6186 -0.0868 0.022 Uiso calc R 1 . .
C C4 0.01924(10) 0.4017(3) 0.04274(18) 0.0168(6) Uani d . 1 . .
H H4 0.0321 0.3355 0.0715 0.020 Uiso calc R 1 . .
C C11 0.20379(9) 0.5129(3) 0.03708(17) 0.0117(5) Uani d . 1 B .
C C12 0.22818(9) 0.6344(3) 0.01806(16) 0.0101(5) Uani d . 1 . .
C C13 0.22996(10) 0.7466(3) 0.06544(17) 0.0138(6) Uani d . 1 . .
H H13 0.2166 0.7440 0.1091 0.017 Uiso calc R 1 . .
C C14 0.24841(10) 0.6381(3) -0.04732(16) 0.0126(6) Uani d . 1 . .
H H14 0.2474 0.5636 -0.0787 0.015 Uiso calc R 1 . .
C C21 0.18513(10) 0.1403(3) -0.10964(16) 0.0116(5) Uani d . 1 . .
C C22 0.18774(10) 0.0701(3) -0.18228(16) 0.0125(6) Uani d . 1 . .
C C23 0.15547(10) 0.0752(4) -0.23358(17) 0.0150(6) Uani d . 1 . .
H H23 0.1327 0.1256 -0.2237 0.018 Uiso calc R 1 . .
C C24 0.15733(10) -0.0051(4) 0.20056(17) 0.0158(6) Uani d . 1 . .
H H24 0.1357 -0.0071 0.1669 0.019 Uiso calc R 1 . .
C C25 0.19189(10) 0.0683(3) 0.18532(16) 0.0114(5) Uani d . 1 . .
C C26 0.22458(10) 0.0702(4) 0.23555(17) 0.0156(6) Uani d . 1 . .
H H26 0.2478 0.1172 0.2248 0.019 Uiso calc R 1 . .
C C27 0.22227(11) -0.0014(4) -0.19805(17) 0.0174(6) Uani d . 1 . .
H H27 0.2439 -0.0035 -0.1643 0.021 Uiso calc R 1 . .
C C28 0.19407(10) 0.1458(3) 0.11507(15) 0.0109(5) Uani d . 1 . .
N N31 0.09465(11) 0.8370(4) 0.03139(18) 0.0257(7) Uani d . 1 A 1
O O31 0.08715(10) 0.6878(4) 0.12584(17) 0.0347(7) Uani d . 1 A 1
C C31 0.10710(14) 0.7374(5) 0.0763(2) 0.0297(9) Uani d . 1 A 1
H H31 0.1327 0.7022 0.0702 0.036 Uiso calc R 1 A 1
C C32B 0.0526(9) 0.898(3) 0.0382(18) 0.066(9) Uani d P 0.43(2) A 1
H H32C 0.0353 0.8750 -0.0040 0.080 Uiso calc PR 0.43(2) A 1
H H32D 0.0403 0.8660 0.0821 0.080 Uiso calc PR 0.43(2) A 1
C C32A 0.0550(4) 0.8918(10) 0.0365(7) 0.018(3) Uani d P 0.57(2) A 1
H H32A 0.0380 0.8215 0.0558 0.022 Uiso calc PR 0.57(2) A 1
H H32B 0.0448 0.9125 -0.0126 0.022 Uiso calc PR 0.57(2) A 1
C C33A 0.0505(3) 1.0230(10) 0.0847(8) 0.039(3) Uani d P 0.57(2) A 1
H H33A 0.0234 1.0559 0.0796 0.058 Uiso calc PR 0.57(2) A 1
H H33B 0.0686 1.0918 0.0689 0.058 Uiso calc PR 0.57(2) A 1
H H33C 0.0567 1.0012 0.1351 0.058 Uiso calc PR 0.57(2) A 1
C C33B 0.0595(4) 1.0455(13) 0.0418(11) 0.043(5) Uani d P 0.43(2) A 1
H H33D 0.0791 1.0651 0.0804 0.065 Uiso calc PR 0.43(2) A 1
H H33E 0.0348 1.0910 0.0513 0.065 Uiso calc PR 0.43(2) A 1
H H33F 0.0693 1.0765 -0.0039 0.065 Uiso calc PR 0.43(2) A 1
C C34 0.12062(15) 0.8869(5) -0.0262(3) 0.0388(11) Uani d . 1 A 1
H H34A 0.1477 0.8528 -0.0169 0.047 Uiso calc R 1 A 1
H H34B 0.1217 0.9854 -0.0242 0.047 Uiso calc R 1 A 1
C C35 0.10588(18) 0.8433(5) -0.1015(3) 0.0435(12) Uani d . 1 A 1
H H35A 0.1050 0.7458 -0.1038 0.065 Uiso calc R 1 A 1
H H35B 0.1238 0.8770 -0.1370 0.065 Uiso calc R 1 A 1
H H35C 0.0794 0.8793 -0.1116 0.065 Uiso calc R 1 A 1
N N51 0.12387(10) 0.4679(4) 0.19310(17) 0.0234(6) Uani d . 1 B 3
H H51A 0.1092 0.5322 0.1694 0.028 Uiso calc R 1 B 3
H H51B 0.1427 0.4397 0.1627 0.028 Uiso calc R 1 B 3
C C52 0.14470(14) 0.5323(5) 0.2589(2) 0.0304(9) Uani d . 1 B 3
H H52A 0.1588 0.6129 0.2434 0.036 Uiso calc R 1 B 3
H H52B 0.1246 0.5609 0.2926 0.036 Uiso calc R 1 B 3
C C53 0.17395(15) 0.4398(6) 0.2981(3) 0.0432(12) Uani d . 1 B 3
H H53B 0.1596 0.3685 0.3217 0.065 Uiso calc R 1 B 3
H H53A 0.1894 0.4906 0.3342 0.065 Uiso calc R 1 B 3
H H53C 0.1916 0.4008 0.2637 0.065 Uiso calc R 1 B 3
C C54 0.09697(14) 0.3504(5) 0.2079(2) 0.0293(9) Uani d . 1 B 3
H H54B 0.1113 0.2851 0.2390 0.035 Uiso calc R 1 B 3
H H54A 0.0893 0.3056 0.1622 0.035 Uiso calc R 1 B 3
C C55 0.05954(16) 0.3977(6) 0.2452(3) 0.0460(13) Uani d . 1 B 3
H H55C 0.0671 0.4372 0.2917 0.069 Uiso calc R 1 B 3
H H55A 0.0421 0.3215 0.2523 0.069 Uiso calc R 1 B 3
H H55B 0.0458 0.4643 0.2151 0.069 Uiso calc R 1 B 3
O O71 -0.0036(3) 1.1197(9) 0.1944(7) 0.082(4) Uani d P 0.50 A 5
N N71 0.0035(3) 0.9007(7) 0.2317(4) 0.0297(16) Uani d P 0.50 A 5
C C71 0.0163(4) 1.0249(12) 0.2182(8) 0.054(3) Uani d P 0.50 A 5
H H71 0.0435 1.0416 0.2279 0.064 Uiso calc PR 0.50 A 5
C C72 -0.0382(3) 0.8654(10) 0.2174(5) 0.0314(18) Uani d P 0.50 A 5
H H72A -0.0546 0.9460 0.2229 0.038 Uiso calc PR 0.50 A 5
H H72B -0.0462 0.7993 0.2534 0.038 Uiso calc PR 0.50 A 5
C C75 0.0294(4) 0.7534(16) 0.3350(6) 0.054(3) Uani d P 0.50 A 5
H H75A 0.0289 0.8341 0.3644 0.080 Uiso calc PR 0.50 A 5
H H75B 0.0524 0.6995 0.3495 0.080 Uiso calc PR 0.50 A 5
H H75C 0.0054 0.7017 0.3415 0.080 Uiso calc PR 0.50 A 5
C C74 0.0319(3) 0.7931(11) 0.2542(5) 0.0342(19) Uani d P 0.50 A 5
H H74A 0.0590 0.8236 0.2455 0.041 Uiso calc PR 0.50 A 5
H H74B 0.0267 0.7133 0.2241 0.041 Uiso calc PR 0.50 A 5
C C73 -0.0461(3) 0.8075(14) 0.1420(6) 0.042(3) Uani d P 0.50 A 5
H H73A -0.0430 0.8777 0.1063 0.064 Uiso calc PR 0.50 A 5
H H73B -0.0729 0.7720 0.1380 0.064 Uiso calc PR 0.50 A 5
H H73C -0.0272 0.7357 0.1338 0.064 Uiso calc PR 0.50 A 5

loop_
_atom_site_aniso_label
_atom_site_aniso_U_11
_atom_site_aniso_U_22
_atom_site_aniso_U_33
_atom_site_aniso_U_12
_atom_site_aniso_U_13
_atom_site_aniso_U_23
Co1 0.0081(2) 0.00948(18) 0.00826(17) 0.00065(14) 0.00028(12) 0.00051(14)
Co2 0.0084(3) 0.0078(2) 0.0066(2) -0.00003(19) 0.00049(17) 0.00022(18)
O1 0.0098(12) 0.0251(13) 0.0190(11) 0.0079(9) -0.0007(8) 0.0021(10)
O2 0.0156(14) 0.0272(14) 0.0304(14) 0.0034(10) 0.0080(10) 0.0029(11)
O11 0.0105(11) 0.0051(9) 0.0153(10) 0.0008(7) -0.0006(7) -0.0002(7)
O12 0.0211(14) 0.0129(11) 0.0208(11) -0.0036(9) 0.0076(9) -0.0017(9)
O21 0.0155(13) 0.0181(11) 0.0131(10) 0.0018(9) 0.0004(8) -0.0051(9)
O22 0.0170(12) 0.0109(10) 0.0117(9) -0.0024(8) -0.0006(8) -0.0015(8)
O28 0.0123(12) 0.0177(11) 0.0148(10) -0.0001(8) -0.0008(8) 0.0071(8)
O29 0.0124(12) 0.0113(10) 0.0109(9) 0.0013(8) 0.0012(7) 0.0024(7)
C1 0.0136(17) 0.0163(15) 0.0166(14) 0.0028(11) -0.0008(11) -0.0040(11)
C2 0.0103(16) 0.0135(14) 0.0147(13) 0.0018(11) 0.0014(10) -0.0013(11)
C3 0.0167(18) 0.0200(16) 0.0177(14) 0.0021(12) 0.0036(11) 0.0029(12)
C4 0.0144(17) 0.0168(15) 0.0193(15) 0.0056(12) 0.0019(11) 0.0053(12)
C11 0.0104(16) 0.0094(13) 0.0154(13) 0.0010(10) -0.0002(10) 0.0003(10)
C12 0.0100(15) 0.0060(12) 0.0143(12) -0.0012(10) 0.0014(9) 0.0003(10)
C13 0.0175(17) 0.0102(12) 0.0139(13) -0.0024(11) 0.0037(10) -0.0014(11)
C14 0.0156(17) 0.0092(13) 0.0133(13) -0.0008(11) 0.0021(10) -0.0009(10)
C21 0.0141(16) 0.0102(13) 0.0106(12) -0.0031(10) -0.0003(10) -0.0002(10)
C22 0.0134(16) 0.0152(14) 0.0090(12) -0.0004(11) 0.0003(10) -0.0038(10)
C23 0.0110(16) 0.0197(15) 0.0142(13) 0.0023(11) 0.0008(10) -0.0064(11)
C24 0.0130(17) 0.0216(16) 0.0127(13) -0.0010(12) -0.0013(10) 0.0061(11)
C25 0.0121(16) 0.0120(13) 0.0102(12) 0.0006(10) 0.0011(9) 0.0029(10)
C26 0.0101(16) 0.0231(16) 0.0134(13) -0.0022(11) -0.0018(10) 0.0058(12)
C27 0.0158(18) 0.0232(17) 0.0130(13) 0.0035(12) -0.0024(11) -0.0061(12)
C28 0.0128(16) 0.0106(13) 0.0096(12) 0.0003(10) 0.0024(9) 0.0020(10)
N31 0.0275(19) 0.0252(17) 0.0243(15) -0.0052(13) -0.0010(12) 0.0047(13)
O31 0.041(2) 0.0371(18) 0.0260(14) 0.0009(14) 0.0022(12) 0.0094(13)
C31 0.026(2) 0.032(2) 0.031(2) -0.0029(16) -0.0025(15) 0.0058(16)
C32B 0.051(14) 0.087(18) 0.061(17) 0.045(11) 0.004(11) 0.004(12)
C32A 0.024(6) 0.008(3) 0.022(5) -0.012(4) -0.003(4) 0.003(3)
C33A 0.034(5) 0.030(4) 0.054(7) 0.004(3) 0.008(4) 0.005(4)
C33B 0.032(8) 0.031(6) 0.065(11) 0.009(5) -0.018(7) -0.009(6)
C34 0.037(3) 0.040(3) 0.039(2) -0.011(2) 0.0068(19) 0.015(2)
C35 0.063(4) 0.034(2) 0.034(2) -0.012(2) 0.015(2) 0.004(2)
N51 0.0209(18) 0.0315(18) 0.0182(14) -0.0009(13) 0.0063(11) 0.0039(12)
C52 0.030(2) 0.036(2) 0.0257(18) -0.0080(17) 0.0019(15) -0.0021(16)
C53 0.026(3) 0.059(3) 0.043(3) -0.008(2) -0.0097(19) 0.010(2)
C54 0.039(3) 0.030(2) 0.0199(16) -0.0088(17) 0.0040(15) 0.0020(15)
C55 0.037(3) 0.063(4) 0.039(3) -0.020(2) 0.018(2) -0.004(2)
O71 0.061(6) 0.035(5) 0.147(11) 0.000(4) -0.015(7) 0.003(6)
N71 0.022(4) 0.033(4) 0.034(5) 0.001(3) -0.002(3) -0.002(3)
C71 0.043(7) 0.037(6) 0.079(9) -0.009(5) -0.009(5) -0.008(6)
C72 0.027(5) 0.032(5) 0.035(5) -0.002(3) 0.001(3) -0.008(4)
C75 0.055(9) 0.071(9) 0.035(6) 0.029(7) 0.002(5) 0.005(6)
C74 0.020(5) 0.045(5) 0.038(5) 0.010(4) 0.002(3) -0.001(4)
C73 0.028(6) 0.057(7) 0.042(6) -0.005(5) -0.004(4) -0.017(5)

loop_
_atom_type_symbol
_atom_type_description
_atom_type_scat_dispersion_real
_atom_type_scat_dispersion_imag
_atom_type_scat_source
C C 0.0033 0.0016 'International Tables Vol C Tables 4.2.6.8 and 6.1.1.4'
H H 0.0000 0.0000 'International Tables Vol C Tables 4.2.6.8 and 6.1.1.4'
O O 0.0106 0.0060 'International Tables Vol C Tables 4.2.6.8 and 6.1.1.4'
Co Co 0.3494 0.9721 'International Tables Vol C Tables 4.2.6.8 and 6.1.1.4'
N N 0.0061 0.0033 'International Tables Vol C Tables 4.2.6.8 and 6.1.1.4'

loop_
_geom_angle_atom_site_label_1
_geom_angle_atom_site_label_2
_geom_angle_atom_site_label_3
_geom_angle_site_symmetry_1
_geom_angle_site_symmetry_3
_geom_angle
O1 Co1 O28 . . 93.78(10)
O1 Co1 O21 . . 112.57(11)
O28 Co1 O21 . . 113.28(11)
O1 Co1 O11 . . 128.82(11)
O28 Co1 O11 . . 109.30(10)
O21 Co1 O11 . . 99.47(10)
O29 Co2 O29 7 . 180.00(17)
O29 Co2 O22 7 7 86.29(9)
O29 Co2 O22 . 7 93.71(9)
O29 Co2 O22 7 . 93.71(9)
O29 Co2 O22 . . 86.29(9)
O22 Co2 O22 7 . 180.00(15)
O29 Co2 O11 7 . 88.28(9)
O29 Co2 O11 . . 91.72(9)
O22 Co2 O11 7 . 89.71(9)
O22 Co2 O11 . . 90.29(9)
O29 Co2 O11 7 7 91.72(9)
O29 Co2 O11 . 7 88.28(9)
O22 Co2 O11 7 7 90.29(9)
O22 Co2 O11 . 7 89.71(9)
O11 Co2 O11 . 7 180.00(8)
C1 O1 Co1 . . 112.6(2)
C11 O11 Co1 . . 111.3(2)
C11 O11 Co2 . . 120.88(19)
Co1 O11 Co2 . . 100.26(9)
C11 O12 H51B . . 155.7
C21 O21 Co1 . . 113.68(19)
C21 O22 Co2 7 . 135.7(2)
C28 O28 Co1 . . 124.8(2)
C28 O29 Co2 . . 133.3(2)
O2 C1 O1 . . 123.4(3)
O2 C1 C2 . . 121.4(3)
O1 C1 C2 . . 115.2(3)
C3 C2 C4 . . 118.4(3)
C3 C2 C1 . . 120.3(3)
C4 C2 C1 . . 121.3(3)
C4 C3 C2 5_565 . 120.5(3)
C4 C3 H3 5_565 . 119.7
C2 C3 H3 . . 119.7
C3 C4 C2 5_565 . 121.1(3)
C3 C4 H4 5_565 . 119.5
C2 C4 H4 . . 119.5
O12 C11 O11 . . 122.6(3)
O12 C11 C12 . . 120.5(3)
O11 C11 C12 . . 116.8(3)
C14 C12 C13 . . 119.9(3)
C14 C12 C11 . . 120.4(3)
C13 C12 C11 . . 119.7(3)
C14 C13 C12 7_565 . 120.2(3)
C14 C13 H13 7_565 . 119.9
C12 C13 H13 . . 119.9
C13 C14 C12 7_565 . 119.9(3)
C13 C14 H14 7_565 . 120.0
C12 C14 H14 . . 120.0
O22 C21 O21 7 . 124.4(3)
O22 C21 C22 7 . 118.1(3)
O21 C21 C22 . . 117.4(3)
C27 C22 C23 . . 120.0(3)
C27 C22 C21 . . 119.7(3)
C23 C22 C21 . . 120.4(3)
C24 C23 C22 6 . 120.2(3)
C24 C23 H23 6 . 119.9
C22 C23 H23 . . 119.9
C23 C24 C25 6_556 . 119.7(3)
C23 C24 H24 6_556 . 120.2
C25 C24 H24 . . 120.2
C26 C25 C24 . . 120.2(3)
C26 C25 C28 . . 119.6(3)
C24 C25 C28 . . 120.2(3)
C27 C26 C25 6_556 . 119.8(3)
C27 C26 H26 6_556 . 120.1
C25 C26 H26 . . 120.1
C22 C27 C26 . 6 120.1(3)
C22 C27 H27 . . 119.9
C26 C27 H27 6 . 119.9
O29 C28 O28 . . 126.5(3)
O29 C28 C25 . . 117.1(3)
O28 C28 C25 . . 116.5(3)
C31 N31 C32A . . 120.0(5)
C31 N31 C34 . . 120.5(4)
C32A N31 C34 . . 119.4(5)
C31 N31 C32B . . 120.0(11)
C32A N31 C32B . . 1.4(15)
C34 N31 C32B . . 119.4(12)
C31 O31 H51A . . 114.8
O31 C31 N31 . . 125.0(4)
O31 C31 H31 . . 117.5
N31 C31 H31 . . 117.5
C33B C32B N31 . . 104.3(19)
C33B C32B H32C . . 110.9
N31 C32B H32C . . 110.9
C33B C32B H32D . . 110.9
N31 C32B H32D . . 110.9
H32C C32B H32D . . 108.9
N31 C32A C33A . . 117.1(8)
N31 C32A H32A . . 108.0
C33A C32A H32A . . 108.0
N31 C32A H32B . . 108.0
C33A C32A H32B . . 108.0
H32A C32A H32B . . 107.3
N31 C34 C35 . . 112.3(4)
N31 C34 H34A . . 109.1
C35 C34 H34A . . 109.1
N31 C34 H34B . . 109.1
C35 C34 H34B . . 109.1
H34A C34 H34B . . 107.9
C54 N51 C52 . . 116.2(3)
C54 N51 H51A . . 108.2
C52 N51 H51A . . 108.2
C54 N51 H51B . . 108.2
C52 N51 H51B . . 108.2
H51A N51 H51B . . 107.4
C53 C52 N51 . . 113.4(4)
C53 C52 H52A . . 108.9
N51 C52 H52A . . 108.9
C53 C52 H52B . . 108.9
N51 C52 H52B . . 108.9
H52A C52 H52B . . 107.7
N51 C54 C55 . . 110.8(4)
N51 C54 H54B . . 109.5
C55 C54 H54B . . 109.5
N51 C54 H54A . . 109.5
C55 C54 H54A . . 109.5
H54B C54 H54A . . 108.1
C71 N71 C72 . . 120.2(9)
C71 N71 C74 . . 120.7(10)
C72 N71 C74 . . 118.8(8)
O71 C71 N71 . . 127.0(12)
O71 C71 H71 . . 116.5
N71 C71 H71 . . 116.5
N71 C72 C73 . . 112.6(8)
N71 C72 H72A . . 109.1
C73 C72 H72A . . 109.1
N71 C72 H72B . . 109.1
C73 C72 H72B . . 109.1
H72A C72 H72B . . 107.8
N71 C74 C75 . . 113.1(8)
N71 C74 H74A . . 108.9
C75 C74 H74A . . 108.9
N71 C74 H74B . . 108.9
C75 C74 H74B . . 108.9
H74A C74 H74B . . 107.8

loop_
_geom_bond_atom_site_label_1
_geom_bond_atom_site_label_2
_geom_bond_site_symmetry_2
_geom_bond_distance
Co1 O1 . 1.940(2)
Co1 O28 . 1.979(2)
Co1 O21 . 1.981(2)
Co1 O11 . 1.998(2)
Co2 O29 7 2.040(2)
Co2 O29 . 2.040(2)
Co2 O22 7 2.053(2)
Co2 O22 . 2.053(2)
Co2 O11 . 2.217(2)
Co2 O11 7 2.217(2)
O1 C1 . 1.295(4)
O2 C1 . 1.236(4)
O11 C11 . 1.307(4)
O12 C11 . 1.243(4)
O12 H51B . 2.0386
O21 C21 . 1.277(4)
O22 C21 7 1.259(4)
O28 C28 . 1.270(4)
O29 C28 . 1.259(4)
C1 C2 . 1.499(5)
C2 C3 . 1.399(4)
C2 C4 . 1.401(4)
C3 C4 5_565 1.383(5)
C3 H3 . 0.9300
C4 C3 5_565 1.383(5)
C4 H4 . 0.9300
C11 C12 . 1.493(4)
C12 C14 . 1.397(4)
C12 C13 . 1.403(4)
C13 C14 7_565 1.390(4)
C13 H13 . 0.9300
C14 C13 7_565 1.390(4)
C14 H14 . 0.9300
C21 O22 7 1.259(4)
C21 C22 . 1.503(4)
C22 C27 . 1.389(5)
C22 C23 . 1.399(4)
C23 C24 6 1.392(4)
C23 H23 . 0.9300
C24 C23 6_556 1.392(4)
C24 C25 . 1.396(4)
C24 H24 . 0.9300
C25 C26 . 1.396(4)
C25 C28 . 1.499(4)
C26 C27 6_556 1.395(4)
C26 H26 . 0.9300
C27 C26 6 1.395(4)
C27 H27 . 0.9300
N31 C31 . 1.334(5)
N31 C32A . 1.432(16)
N31 C34 . 1.474(5)
N31 C32B . 1.54(3)
O31 C31 . 1.245(5)
O31 H51A . 1.8621
C31 H31 . 0.9300
C32B C33B . 1.47(3)
C32B H32C . 0.9700
C32B H32D . 0.9700
C32A C33A . 1.573(17)
C32A H32A . 0.9700
C32A H32B . 0.9700
C33A H33A . 0.9600
C33A H33B . 0.9600
C33A H33C . 0.9600
C33B H33D . 0.9600
C33B H33E . 0.9600
C33B H33F . 0.9600
C34 C35 . 1.505(7)
C34 H34A . 0.9700
C34 H34B . 0.9700
C35 H35A . 0.9600
C35 H35B . 0.9600
C35 H35C . 0.9600
N51 C54 . 1.494(5)
N51 C52 . 1.504(5)
N51 H51A . 0.9000
N51 H51B . 0.9000
C52 C53 . 1.495(7)
C52 H52A . 0.9700
C52 H52B . 0.9700
C53 H53B . 0.9600
C53 H53A . 0.9600
C53 H53C . 0.9600
C54 C55 . 1.518(7)
C54 H54B . 0.9700
C54 H54A . 0.9700
C55 H55C . 0.9600
C55 H55A . 0.9600
C55 H55B . 0.9600
O71 C71 . 1.214(15)
O71 H33A . 2.4015
N71 C71 . 1.321(13)
N71 C72 . 1.447(13)
N71 C74 . 1.468(12)
C71 H71 . 0.9300
C72 C73 . 1.505(13)
C72 H72A . 0.9700
C72 H72B . 0.9700
C75 C74 . 1.534(14)
C75 H75A . 0.9600
C75 H75B . 0.9600
C75 H75C . 0.9600
C74 H74A . 0.9700
C74 H74B . 0.9700
C73 H73A . 0.9600
C73 H73B . 0.9600
C73 H73C . 0.9600

loop_
_geom_torsion_atom_site_label_1
_geom_torsion_atom_site_label_2
_geom_torsion_atom_site_label_3
_geom_torsion_atom_site_label_4
_geom_torsion_site_symmetry_1
_geom_torsion_site_symmetry_4
_geom_torsion
O28 Co1 O1 C1 . . -177.8(2)
O21 Co1 O1 C1 . . -60.7(3)
O11 Co1 O1 C1 . . 63.6(3)
O1 Co1 O11 C11 . . 29.8(2)
O28 Co1 O11 C11 . . -82.0(2)
O21 Co1 O11 C11 . . 159.2(2)
O1 Co1 O11 Co2 . . 158.92(10)
O28 Co1 O11 Co2 . . 47.12(11)
O21 Co1 O11 Co2 . . -71.75(10)
O29 Co2 O11 C11 7 . -112.2(2)
O29 Co2 O11 C11 . . 67.8(2)
O22 Co2 O11 C11 7 . 161.5(2)
O22 Co2 O11 C11 . . -18.5(2)
O29 Co2 O11 Co1 7 . 125.18(10)
O29 Co2 O11 Co1 . . -54.82(10)
O22 Co2 O11 Co1 7 . 38.88(10)
O22 Co2 O11 Co1 . . -141.12(10)
O1 Co1 O21 C21 . . -162.8(2)
O28 Co1 O21 C21 . . -58.0(2)
O11 Co1 O21 C21 . . 57.9(2)
O29 Co2 O22 C21 7 7 -115.1(3)
O29 Co2 O22 C21 . 7 64.9(3)
O11 Co2 O22 C21 . 7 156.6(3)
O11 Co2 O22 C21 7 7 -23.4(3)
O1 Co1 O28 C28 . . -145.8(3)
O21 Co1 O28 C28 . . 97.7(3)
O11 Co1 O28 C28 . . -12.2(3)
O22 Co2 O29 C28 7 . -37.1(3)
O22 Co2 O29 C28 . . 142.9(3)
O11 Co2 O29 C28 . . 52.7(3)
O11 Co2 O29 C28 7 . -127.3(3)
Co1 O1 C1 O2 . . -8.5(4)
Co1 O1 C1 C2 . . 170.5(2)
O2 C1 C2 C3 . . -5.3(5)
O1 C1 C2 C3 . . 175.6(3)
O2 C1 C2 C4 . . 173.6(3)
O1 C1 C2 C4 . . -5.5(5)
C4 C2 C3 C4 . 5_565 0.3(6)
C1 C2 C3 C4 . 5_565 179.2(3)
C3 C2 C4 C3 . 5_565 -0.3(6)
C1 C2 C4 C3 . 5_565 -179.2(3)
H51B O12 C11 O11 . . -6.0
H51B O12 C11 C12 . . 171.0
Co1 O11 C11 O12 . . 22.3(4)
Co2 O11 C11 O12 . . -94.8(3)
Co1 O11 C11 C12 . . -154.9(2)
Co2 O11 C11 C12 . . 88.0(3)
O12 C11 C12 C14 . . -175.3(3)
O11 C11 C12 C14 . . 2.0(4)
O12 C11 C12 C13 . . 3.2(5)
O11 C11 C12 C13 . . -179.5(3)
C14 C12 C13 C14 . 7_565 0.4(5)
C11 C12 C13 C14 . 7_565 -178.1(3)
C13 C12 C14 C13 . 7_565 -0.4(5)
C11 C12 C14 C13 . 7_565 178.1(3)
Co1 O21 C21 O22 . 7 3.5(4)
Co1 O21 C21 C22 . . -179.0(2)
O22 C21 C22 C27 7 . -4.7(5)
O21 C21 C22 C27 . . 177.7(3)
O22 C21 C22 C23 7 . 174.6(3)
O21 C21 C22 C23 . . -3.0(4)
C27 C22 C23 C24 . 6 2.1(5)
C21 C22 C23 C24 . 6 -177.2(3)
C23 C24 C25 C26 6_556 . 0.7(5)
C23 C24 C25 C28 6_556 . -179.2(3)
C24 C25 C26 C27 . 6_556 -1.7(5)
C28 C25 C26 C27 . 6_556 178.2(3)
C23 C22 C27 C26 . 6 -1.1(5)
C21 C22 C27 C26 . 6 178.2(3)
Co2 O29 C28 O28 . . -16.2(5)
Co2 O29 C28 C25 . . 165.0(2)
Co1 O28 C28 O29 . . -11.1(5)
Co1 O28 C28 C25 . . 167.8(2)
C26 C25 C28 O29 . . 17.1(4)
C24 C25 C28 O29 . . -163.0(3)
C26 C25 C28 O28 . . -161.9(3)
C24 C25 C28 O28 . . 18.0(4)
H51A O31 C31 N31 . . 170.6
C32A N31 C31 O31 . . -2.2(8)
C34 N31 C31 O31 . . -179.2(4)
C32B N31 C31 O31 . . -0.7(15)
C31 N31 C32B C33B . . 129.0(15)
C34 N31 C32B C33B . . -52(2)
C31 N31 C32A C33A . . 94.7(9)
C34 N31 C32A C33A . . -88.3(10)
C31 N31 C34 C35 . . 107.8(5)
C32A N31 C34 C35 . . -69.2(7)
C32B N31 C34 C35 . . -70.7(14)
C54 N51 C52 C53 . . 64.9(5)
C52 N51 C54 C55 . . 70.2(5)
H33A O71 C71 N71 . . -98.8
C72 N71 C71 O71 . . 1(2)
C74 N71 C71 O71 . . 174.4(14)
C71 N71 C72 C73 . . 92.1(12)
C74 N71 C72 C73 . . -81.7(11)
C71 N71 C74 C75 . . 108.2(13)
C72 N71 C74 C75 . . -78.0(12)
